data_7107463
loop_
_publ_author_name
'Jian-Ping Ma'
'Yang Yu'
'Yu-Bin Dong'

_publ_section_title
;
 Fluorene-based Cu(II)-MOF: a visual colorimetric anion sensor and
 separator based on an anion-exchange approach
;
_journal_name_full Chem.Commun.
_journal_page_first 2946
_journal_paper_doi 10.1039/c2cc16800f
_journal_volume 48
_journal_year 2012
_chemical_formula_sum 'C66.25 H76.5 Cl6.5 Cu N6 O8'
_chemical_formula_weight 1378.80
_chemical_name_systematic
;
?
;
_space_group_IT_number 14
_symmetry_cell_setting monoclinic
_symmetry_space_group_name_Hall '-P 2ybc'
_symmetry_space_group_name_H-M 'P 1 21/c 1'
_atom_sites_solution_hydrogens geom
_atom_sites_solution_primary direct
_atom_sites_solution_secondary difmap
_audit_creation_method SHELXL-97
_cell_angle_alpha 90.00
_cell_angle_beta 105.515(4)
_cell_angle_gamma 90.00
_cell_formula_units_Z 4
_cell_length_a 15.679(4)
_cell_length_b 27.788(7)
_cell_length_c 17.240(5)
_cell_measurement_reflns_used 9455
_cell_measurement_temperature 123(2)
_cell_measurement_theta_max 26.431
_cell_measurement_theta_min 2.462
_cell_volume 7238(3)
_computing_cell_refinement 'Bruker SMART'
_computing_data_collection 'Bruker SMART'
_computing_data_reduction 'Bruker SAINT'
_computing_molecular_graphics 'Bruker SHELXTL'
_computing_publication_material 'Bruker SHELXTL'
_computing_structure_refinement 'SHELXL-97 (Sheldrick, 1997)'
_computing_structure_solution 'SHELXS-97 (Sheldrick, 1990)'
_diffrn_ambient_temperature 123(2)
_diffrn_measured_fraction_theta_full 0.990
_diffrn_measured_fraction_theta_max 0.990
_diffrn_measurement_device_type 'CCD area detector'
_diffrn_measurement_method 'phi and omega scans'
_diffrn_radiation_monochromator graphite
_diffrn_radiation_source 'fine-focus sealed tube'
_diffrn_radiation_type MoK\a
_diffrn_radiation_wavelength 0.71073
_diffrn_reflns_av_R_equivalents 0.0799
_diffrn_reflns_av_sigmaI/netI 0.1011
_diffrn_reflns_limit_h_max 18
_diffrn_reflns_limit_h_min -18
_diffrn_reflns_limit_k_max 30
_diffrn_reflns_limit_k_min -33
_diffrn_reflns_limit_l_max 20
_diffrn_reflns_limit_l_min -16
_diffrn_reflns_number 35528
_diffrn_reflns_theta_full 25.50
_diffrn_reflns_theta_max 25.50
_diffrn_reflns_theta_min 1.43
_exptl_absorpt_coefficient_mu 0.596
_exptl_absorpt_correction_T_max 0.9320
_exptl_absorpt_correction_T_min 0.7880
_exptl_absorpt_correction_type multi-scan
_exptl_absorpt_process_details sadabs
_exptl_crystal_colour blue
_exptl_crystal_density_diffrn 1.265
_exptl_crystal_density_method 'not measured'
_exptl_crystal_description block
_exptl_crystal_F_000 2878
_exptl_crystal_size_max 0.42
_exptl_crystal_size_mid 0.31
_exptl_crystal_size_min 0.12
_refine_diff_density_max 1.104
_refine_diff_density_min -1.008
_refine_diff_density_rms 0.131
_refine_ls_extinction_method none
_refine_ls_goodness_of_fit_ref 1.026
_refine_ls_hydrogen_treatment constr
_refine_ls_matrix_type full
_refine_ls_number_parameters 925
_refine_ls_number_reflns 13325
_refine_ls_number_restraints 76
_refine_ls_restrained_S_all 1.025
_refine_ls_R_factor_all 0.1350
_refine_ls_R_factor_gt 0.0995
_refine_ls_shift/su_max 0.000
_refine_ls_shift/su_mean 0.000
_refine_ls_structure_factor_coef Fsqd
_refine_ls_weighting_details 'calc w=1/[\s^2^(Fo^2^)+(0.1834P)^2^+13.9817P] where P=(Fo^2^+2Fc^2^)/3'
_refine_ls_weighting_scheme calc
_refine_ls_wR_factor_gt 0.2849
_refine_ls_wR_factor_ref 0.3091
_reflns_number_gt 8678
_reflns_number_total 13325
_reflns_threshold_expression >2sigma(I)
_cod_data_source_file c2cc16800f.txt
_cod_data_source_block 1
_cod_original_cell_volume 7237(3)
_cod_original_sg_symbol_H-M P2(1)/c
_cod_original_formula_sum 'C66.25 H76.50 Cl6.50 Cu N6 O8'
_cod_database_code 7107463

loop_
_symmetry_equiv_pos_as_xyz
'x, y, z'
'-x, y+1/2, -z+1/2'
'-x, -y, -z'
'x, -y-1/2, z-1/2'

loop_
_atom_site_label
_atom_site_type_symbol
_atom_site_fract_x
_atom_site_fract_y
_atom_site_fract_z
_atom_site_U_iso_or_equiv
_atom_site_adp_type
_atom_site_occupancy
_atom_site_symmetry_multiplicity
_atom_site_calc_flag
_atom_site_refinement_flags
_atom_site_disorder_assembly
_atom_site_disorder_group
C1 C -0.2320(4) -0.12607(19) 0.9650(4) 0.0262(12) Uani 1 1 d . . .
H1 H -0.2903 -0.1271 0.9680 0.031 Uiso 1 1 calc R . .
C2 C -0.2007(4) -0.08371(19) 0.9426(4) 0.0274(12) Uani 1 1 d . . .
H2 H -0.2370 -0.0567 0.9319 0.033 Uiso 1 1 calc R . .
C3 C -0.1135(4) -0.08126(19) 0.9359(3) 0.0253(12) Uani 1 1 d . . .
C4 C -0.0624(4) -0.12230(19) 0.9563(3) 0.0249(12) Uani 1 1 d . . .
H4 H -0.0037 -0.1224 0.9543 0.030 Uiso 1 1 calc R . .
C5 C -0.0996(4) -0.16329(19) 0.9797(3) 0.0260(12) Uani 1 1 d . . .
H5 H -0.0642 -0.1904 0.9940 0.031 Uiso 1 1 calc R . .
C6 C -0.0821(3) -0.03656(19) 0.9077(3) 0.0233(11) Uani 1 1 d . . .
C7 C -0.0321(3) -0.03846(19) 0.8517(3) 0.0237(11) Uani 1 1 d . . .
H7 H -0.0121 -0.0678 0.8373 0.028 Uiso 1 1 calc R . .
C8 C -0.0129(3) 0.00406(18) 0.8179(3) 0.0230(11) Uani 1 1 d . . .
C9 C -0.0404(3) 0.04830(19) 0.8422(3) 0.0227(11) Uani 1 1 d . . .
C10 C -0.0867(3) 0.05003(19) 0.9008(3) 0.0258(12) Uani 1 1 d . . .
H10 H -0.1030 0.0793 0.9186 0.031 Uiso 1 1 calc R . .
C11 C -0.1078(4) 0.00741(19) 0.9316(3) 0.0252(12) Uani 1 1 d . . .
H11 H -0.1403 0.0081 0.9695 0.030 Uiso 1 1 calc R . .
C12 C -0.0145(3) 0.08609(19) 0.7953(3) 0.0220(11) Uani 1 1 d . . .
C13 C 0.0273(3) 0.06520(19) 0.7414(3) 0.0225(11) Uani 1 1 d . . .
C14 C 0.0318(4) 0.01078(18) 0.7506(3) 0.0226(11) Uani 1 1 d . . .
C15 C -0.0189(4) -0.0148(2) 0.6731(3) 0.0264(12) Uani 1 1 d . B .
H15A H 0.0103 -0.0078 0.6313 0.032 Uiso 1 1 calc R . .
H15B H -0.0147 -0.0493 0.6825 0.032 Uiso 1 1 calc R . .
C16 C -0.1160(4) -0.0015(2) 0.6420(4) 0.0375(14) Uani 1 1 d . . .
H16A H -0.1205 0.0327 0.6304 0.045 Uiso 1 1 calc R A 5
H16B H -0.1452 -0.0077 0.6839 0.045 Uiso 1 1 calc R A 5
C17 C -0.1644(5) -0.0292(3) 0.5659(5) 0.0533(19) Uani 0.60 1 d P B 5
H17A H -0.2227 -0.0151 0.5448 0.064 Uiso 0.60 1 d PR B 5
H17B H -0.1323 -0.0257 0.5253 0.064 Uiso 0.60 1 d PR B 5
C18 C -0.1748(8) -0.0803(4) 0.5806(9) 0.057(3) Uani 0.60 1 d P B 5
H18A H -0.1174 -0.0943 0.6023 0.086 Uiso 0.60 1 d PR B 5
H18B H -0.2040 -0.0962 0.5312 0.086 Uiso 0.60 1 d PR B 5
H18C H -0.2094 -0.0840 0.6185 0.086 Uiso 0.60 1 d PR B 5
C19 C 0.1278(3) -0.00715(19) 0.7735(3) 0.0245(12) Uani 1 1 d . . .
H19A H 0.1269 -0.0420 0.7766 0.029 Uiso 1 1 calc R . .
H19B H 0.1539 0.0013 0.7303 0.029 Uiso 1 1 calc R . .
C20 C 0.1876(4) 0.0116(2) 0.8514(3) 0.0287(12) Uani 1 1 d . . .
H20A H 0.1683 -0.0014 0.8962 0.034 Uiso 1 1 calc R . .
H20B H 0.1825 0.0463 0.8527 0.034 Uiso 1 1 calc R . .
C21 C 0.2837(4) -0.0018(2) 0.8618(4) 0.0370(14) Uani 1 1 d . . .
H21A H 0.2880 -0.0365 0.8583 0.044 Uiso 1 1 calc R . .
H21B H 0.3031 0.0119 0.8176 0.044 Uiso 1 1 calc R . .
C22 C 0.3458(4) 0.0148(3) 0.9404(5) 0.0525(19) Uani 1 1 d . . .
H22A H 0.3476 0.0494 0.9416 0.079 Uiso 1 1 calc R . .
H22B H 0.4041 0.0025 0.9449 0.079 Uiso 1 1 calc R . .
H22C H 0.3250 0.0032 0.9845 0.079 Uiso 1 1 calc R . .
C23 C -0.0262(4) 0.13557(19) 0.7969(3) 0.0257(12) Uani 1 1 d . . .
H23 H -0.0555 0.1494 0.8317 0.031 Uiso 1 1 calc R . .
C24 C 0.0067(4) 0.16404(19) 0.7453(3) 0.0256(12) Uani 1 1 d . . .
H24 H -0.0004 0.1972 0.7462 0.031 Uiso 1 1 calc R . .
C25 C 0.0499(3) 0.14396(19) 0.6924(3) 0.0229(11) Uani 1 1 d . . .
C26 C 0.0588(3) 0.09374(18) 0.6897(3) 0.0220(11) Uani 1 1 d . . .
H26 H 0.0858 0.0798 0.6533 0.026 Uiso 1 1 calc R . .
C27 C 0.0929(4) 0.17498(19) 0.6446(3) 0.0244(11) Uani 1 1 d . . .
C28 C 0.1018(4) 0.1618(2) 0.5698(3) 0.0279(12) Uani 1 1 d . . .
H28 H 0.0768 0.1331 0.5467 0.034 Uiso 1 1 calc R . .
C29 C 0.1466(4) 0.19038(19) 0.5294(3) 0.0287(12) Uani 1 1 d . . .
H29 H 0.1531 0.1799 0.4800 0.034 Uiso 1 1 calc R . .
C30 C 0.1732(4) 0.2465(2) 0.6310(3) 0.0277(12) Uani 1 1 d . . .
H30 H 0.1979 0.2756 0.6524 0.033 Uiso 1 1 calc R . .
C31 C 0.1302(4) 0.21943(19) 0.6750(3) 0.0267(12) Uani 1 1 d . . .
H31 H 0.1257 0.2303 0.7247 0.032 Uiso 1 1 calc R . .
C32 C 0.2399(4) 0.33840(19) 0.3590(3) 0.0244(12) Uani 1 1 d . . .
H32 H 0.1794 0.3358 0.3534 0.029 Uiso 1 1 calc R . .
C33 C 0.2687(4) 0.36719(19) 0.3069(3) 0.0256(12) Uani 1 1 d . . .
H33 H 0.2277 0.3835 0.2664 0.031 Uiso 1 1 calc R . .
C34 C 0.3583(3) 0.37230(18) 0.3137(3) 0.0233(11) Uani 1 1 d . . .
C35 C 0.4159(4) 0.3468(2) 0.3752(3) 0.0277(12) Uani 1 1 d . . .
H35 H 0.4767 0.3492 0.3824 0.033 Uiso 1 1 calc R . .
C36 C 0.3831(4) 0.31789(19) 0.4255(4) 0.0265(12) Uani 1 1 d . . .
H36 H 0.4226 0.3008 0.4660 0.032 Uiso 1 1 calc R . .
C37 C 0.3881(4) 0.40553(19) 0.2588(3) 0.0241(11) Uani 1 1 d . . .
C38 C 0.3336(4) 0.4128(2) 0.1810(3) 0.0299(13) Uani 1 1 d . . .
H38 H 0.2822 0.3947 0.1633 0.036 Uiso 1 1 calc R . .
C39 C 0.3544(4) 0.4463(2) 0.1300(3) 0.0300(13) Uani 1 1 d . . .
H39 H 0.3187 0.4501 0.0778 0.036 Uiso 1 1 calc R . .
C40 C 0.4300(4) 0.4743(2) 0.1585(3) 0.0264(12) Uani 1 1 d . . .
C41 C 0.4851(4) 0.4667(2) 0.2348(3) 0.0270(12) Uani 1 1 d . . .
C42 C 0.4656(4) 0.4327(2) 0.2853(3) 0.0254(12) Uani 1 1 d . . .
H42 H 0.5034 0.4278 0.3364 0.031 Uiso 1 1 calc R . .
C43 C 0.5650(4) 0.5010(2) 0.2519(3) 0.0295(13) Uani 1 1 d . . .
C44 C 0.6521(4) 0.4730(2) 0.2652(4) 0.0350(14) Uani 1 1 d . . .
H44A H 0.7008 0.4958 0.2760 0.042 Uiso 1 1 calc R . .
H44B H 0.6596 0.4528 0.3125 0.042 Uiso 1 1 calc R . .
C45 C 0.6576(4) 0.4416(2) 0.1951(4) 0.0388(15) Uani 1 1 d . . .
H45A H 0.6572 0.4620 0.1493 0.047 Uiso 1 1 calc R . .
H45B H 0.6056 0.4212 0.1802 0.047 Uiso 1 1 calc R . .
C46 C 0.7400(4) 0.4100(3) 0.2131(4) 0.0431(16) Uani 1 1 d . . .
H46A H 0.7920 0.4301 0.2324 0.052 Uiso 1 1 calc R . .
H46B H 0.7379 0.3875 0.2557 0.052 Uiso 1 1 calc R . .
C47 C 0.7482(5) 0.3820(3) 0.1399(5) 0.062(2) Uani 1 1 d . . .
H47A H 0.6935 0.3657 0.1160 0.093 Uiso 1 1 calc R . .
H47B H 0.7950 0.3589 0.1558 0.093 Uiso 1 1 calc R . .
H47C H 0.7612 0.4039 0.1014 0.093 Uiso 1 1 calc R . .
C48 C 0.5672(4) 0.5340(2) 0.3249(4) 0.0332(14) Uani 1 1 d . . .
H48A H 0.5741 0.5138 0.3721 0.040 Uiso 1 1 calc R . .
H48B H 0.6193 0.5543 0.3341 0.040 Uiso 1 1 calc R . .
C49 C 0.4875(4) 0.5660(2) 0.3176(4) 0.0419(16) Uani 1 1 d . . .
H49A H 0.4349 0.5461 0.3080 0.050 Uiso 1 1 calc R . .
H49B H 0.4810 0.5869 0.2713 0.050 Uiso 1 1 calc R . .
C50 C 0.4941(5) 0.5966(3) 0.3920(5) 0.0522(18) Uani 1 1 d . . .
H50A H 0.4938 0.5757 0.4369 0.063 Uiso 1 1 calc R . .
H50B H 0.5501 0.6137 0.4051 0.063 Uiso 1 1 calc R . .
C51 C 0.4209(6) 0.6322(3) 0.3819(6) 0.072(3) Uani 1 1 d . . .
H51A H 0.4250 0.6555 0.3419 0.108 Uiso 1 1 calc R . .
H51B H 0.4254 0.6482 0.4322 0.108 Uiso 1 1 calc R . .
H51C H 0.3650 0.6159 0.3651 0.108 Uiso 1 1 calc R . .
C52 C 0.5436(4) 0.5295(2) 0.1742(3) 0.0281(12) Uani 1 1 d . . .
C53 C 0.4654(4) 0.5136(2) 0.1199(3) 0.0287(12) Uani 1 1 d . . .
C54 C 0.4336(4) 0.5357(2) 0.0460(4) 0.0330(14) Uani 1 1 d . . .
H54 H 0.3822 0.5246 0.0098 0.040 Uiso 1 1 calc R . .
C55 C 0.4795(4) 0.5746(2) 0.0267(4) 0.0371(15) Uani 1 1 d . . .
H55 H 0.4587 0.5896 -0.0230 0.045 Uiso 1 1 calc R . .
C56 C 0.5556(4) 0.5912(2) 0.0802(3) 0.0282(12) Uani 1 1 d . . .
C57 C 0.5880(4) 0.5682(2) 0.1545(4) 0.0319(13) Uani 1 1 d . . .
H57 H 0.6397 0.5792 0.1905 0.038 Uiso 1 1 calc R . .
C58 C 0.6010(4) 0.63472(19) 0.0623(3) 0.0282(12) Uani 1 1 d . . .
C59 C 0.6491(4) 0.6646(2) 0.1222(4) 0.0350(14) Uani 1 1 d . . .
H59 H 0.6523 0.6577 0.1757 0.042 Uiso 1 1 calc R . .
C60 C 0.6918(4) 0.7039(2) 0.1042(4) 0.0342(14) Uani 1 1 d . . .
H60 H 0.7240 0.7231 0.1461 0.041 Uiso 1 1 calc R . .
C61 C 0.6417(4) 0.6885(2) -0.0309(3) 0.0292(13) Uani 1 1 d . . .
H61 H 0.6383 0.6970 -0.0838 0.035 Uiso 1 1 calc R . .
C62 C 0.5978(4) 0.64819(19) -0.0171(3) 0.0287(13) Uani 1 1 d . . .
H62 H 0.5659 0.6297 -0.0602 0.034 Uiso 1 1 calc R . .
C63 C 0.5581(17) 0.2737(7) 0.8771(13) 0.138(8) Uani 0.75 1 d P C 3
H63A H 0.5800 0.2497 0.8464 0.166 Uiso 0.75 1 calc PR C 3
H63B H 0.4944 0.2759 0.8558 0.166 Uiso 0.75 1 calc PR C 3
C64 C 0.5655(8) 0.2728(6) 1.1651(10) 0.158(7) Uani 0.75 1 d PD D 3
H64A H 0.5508 0.2806 1.1083 0.189 Uiso 0.75 1 calc PR D 3
H64B H 0.5273 0.2467 1.1726 0.189 Uiso 0.75 1 calc PR D 3
C65 C 0.8393(12) 0.1099(7) 0.3816(11) 0.150(6) Uani 1 1 d U . .
H65A H 0.8739 0.1063 0.3430 0.180 Uiso 1 1 calc R . .
H65B H 0.8231 0.1435 0.3831 0.180 Uiso 1 1 calc R . .
C66 C 0.7522(18) 0.1523(7) 1.0051(13) 0.131(10) Uani 0.50 1 d PDU . .
H66A H 0.7151 0.1626 1.0389 0.157 Uiso 0.50 1 calc PR . .
H66B H 0.7971 0.1768 1.0083 0.157 Uiso 0.50 1 calc PR . .
C67 C 0.855(2) 0.2218(10) 0.545(2) 0.141(11) Uani 0.50 1 d PDU E 1
H67A H 0.8933 0.1977 0.5757 0.211 Uiso 0.50 1 calc PR E 1
H67B H 0.8245 0.2089 0.4932 0.211 Uiso 0.50 1 calc PR E 1
H67C H 0.8126 0.2316 0.5729 0.211 Uiso 0.50 1 calc PR E 1
C17' C -0.1644(5) -0.0292(3) 0.5659(5) 0.0533(19) Uani 0.40 1 d P B 6
H17C H -0.2263 -0.0173 0.5430 0.064 Uiso 0.40 1 d PR B 6
H17D H -0.1637 -0.0614 0.5708 0.064 Uiso 0.40 1 d PR B 6
C18' C -0.1266(14) -0.0247(13) 0.4946(15) 0.102(11) Uani 0.40 1 d P B 6
H18D H -0.1152 0.0089 0.4883 0.153 Uiso 0.40 1 d PR B 6
H18E H -0.1688 -0.0362 0.4471 0.153 Uiso 0.40 1 d PR B 6
H18F H -0.0725 -0.0425 0.5028 0.153 Uiso 0.40 1 d PR B 6
C64' C 0.5655(8) 0.2728(6) 1.1651(10) 0.158(7) Uani 0.25 1 d P F 4
H64C H 0.5144 0.2524 1.1615 0.189 Uiso 0.25 1 calc PR F 4
H64D H 0.6152 0.2561 1.2007 0.189 Uiso 0.25 1 calc PR F 4
C68 C 0.151(2) 0.1377(12) 0.266(2) 0.067(10) Uani 0.25 1 d PD G 2
H68A H 0.2085 0.1524 0.2734 0.101 Uiso 0.25 1 calc PR G 2
H68B H 0.1146 0.1456 0.2134 0.101 Uiso 0.25 1 calc PR G 2
H68C H 0.1580 0.1034 0.2710 0.101 Uiso 0.25 1 calc PR G 2
Cl1 Cl 0.5486(4) 0.32152(19) 1.2179(3) 0.1647(18) Uani 0.75 1 d P D 3
Cl2 Cl 0.6737(7) 0.2550(4) 1.1970(10) 0.294(7) Uani 0.75 1 d PD D 3
Cl3 Cl 0.8996(3) 0.0919(2) 0.4743(3) 0.173(2) Uani 1 1 d . . .
Cl4 Cl 0.7391(3) 0.0725(3) 0.3517(4) 0.198(3) Uani 1 1 d . . .
Cl5 Cl 0.5850(4) 0.2572(3) 0.9792(4) 0.156(2) Uani 0.75 1 d P C 3
Cl6 Cl 0.6048(7) 0.3275(3) 0.8691(7) 0.235(5) Uani 0.75 1 d P C 3
Cl7 Cl 0.8018(10) 0.1012(4) 1.0416(9) 0.206(6) Uani 0.50 1 d PD . .
Cl8 Cl 0.6904(12) 0.1489(8) 0.9107(10) 0.291(10) Uani 0.50 1 d PD . .
Cl1' Cl 0.5486(4) 0.32152(19) 1.2179(3) 0.1647(18) Uani 0.25 1 d P F 4
Cl2' Cl 0.5845(12) 0.2697(5) 1.0716(10) 0.130(5) Uani 0.25 1 d PD F 4
Cu1 Cu 0.24388(4) 0.27401(2) 0.49343(4) 0.0244(2) Uani 1 1 d . . .
N1 N 0.1818(3) 0.23315(15) 0.5584(3) 0.0247(10) Uani 1 1 d . . .
N2 N -0.1835(3) -0.16560(15) 0.9826(3) 0.0236(10) Uani 1 1 d . . .
N3 N 0.6889(3) 0.71618(16) 0.0279(3) 0.0277(11) Uani 1 1 d . . .
N4 N 0.2963(3) 0.31358(15) 0.4181(3) 0.0229(10) Uani 1 1 d . . .
N6 N 0.0602(8) 0.2281(4) 0.3553(6) 0.039(3) Uani 0.50 1 d P H 1
N8 N 0.9150(14) 0.3332(7) 0.6935(10) 0.173(14) Uani 0.50 1 d PD I 2
O1 O 0.3726(3) 0.29057(16) 0.6008(3) 0.0383(10) Uani 1 1 d D H .
O4 O 0.1071(12) 0.2574(9) 0.3809(13) 0.034(3) Uani 0.50 1 d PU H 1
O13' O 0.941(2) 0.3631(10) 0.748(2) 0.118(5) Uani 0.50 1 d P J 1
H13B H 0.9947 0.3487 0.7488 0.142 Uiso 0.50 1 d PR J 1
H13A H 0.8970 0.3553 0.7039 0.142 Uiso 0.50 1 d PR J 1
O5 O 0.0740(14) 0.1990(6) 0.3048(11) 0.113(6) Uani 0.50 1 d P H 1
O6 O -0.0072(10) 0.2263(8) 0.3798(11) 0.124(7) Uani 0.50 1 d P H 1
O10 O 0.9067(16) 0.2626(9) 0.5339(15) 0.149(8) Uani 0.50 1 d PDU E 1
H10A H 0.8998 0.2674 0.4857 0.224 Uiso 0.50 1 calc PR E 1
O11 O 0.8352(13) 0.3234(11) 0.6801(16) 0.224(16) Uani 0.50 1 d PD I 2
O12 O 0.9654(16) 0.3060(9) 0.6678(17) 0.187(10) Uani 0.50 1 d PDU I 2
O13 O 0.947(2) 0.3699(10) 0.733(2) 0.118(5) Uani 0.50 1 d PDU I 2
O15 O 0.1107(19) 0.1555(13) 0.3265(17) 0.111(11) Uani 0.25 1 d PD G 2
H15 H 0.0568 0.1521 0.3135 0.133 Uiso 0.25 1 d PR G 2
O4' O 0.1257(11) 0.2542(9) 0.3723(13) 0.034(3) Uani 0.50 1 d PU K 2
H4A H 0.1268 0.2235 0.3595 0.041 Uiso 0.50 1 d PR K 2
H4B H 0.0757 0.2549 0.3801 0.041 Uiso 0.50 1 d PR K 2
O9 O -0.0513(11) 0.2626(7) 0.3983(11) 0.038(4) Uani 0.25 1 d PDU L 2
H9 H -0.0575 0.2593 0.4438 0.057 Uiso 0.25 1 calc PR L 2
C69 C -0.134(2) 0.2514(18) 0.340(2) 0.098(14) Uani 0.25 1 d PDU L 2
H69A H -0.1751 0.2772 0.3375 0.147 Uiso 0.25 1 calc PR L 2
H69B H -0.1579 0.2222 0.3547 0.147 Uiso 0.25 1 calc PR L 2
H69C H -0.1234 0.2474 0.2876 0.147 Uiso 0.25 1 calc PR L 2
O2 O 0.365(2) 0.3396(8) 0.6922(15) 0.152(13) Uani 0.60 1 d PD H 3
O3 O 0.3870(7) 0.2633(3) 0.7170(5) 0.057(2) Uani 0.60 1 d PD H 3
N5 N 0.3758(7) 0.2952(7) 0.674(2) 0.037(2) Uani 0.60 1 d PD H 3
O2' O 0.3291(10) 0.3334(7) 0.6875(11) 0.031(4) Uani 0.40 1 d PD H 4
N5' N 0.3819(17) 0.3076(12) 0.667(3) 0.037(2) Uani 0.40 1 d PD H 4
O3' O 0.4482(11) 0.3024(10) 0.7267(10) 0.102(7) Uani 0.40 1 d PD H 4

loop_
_atom_site_aniso_label
_atom_site_aniso_U_11
_atom_site_aniso_U_22
_atom_site_aniso_U_33
_atom_site_aniso_U_23
_atom_site_aniso_U_13
_atom_site_aniso_U_12
C1 0.022(3) 0.019(3) 0.041(3) 0.005(2) 0.015(3) -0.001(2)
C2 0.025(3) 0.018(3) 0.039(3) 0.002(2) 0.010(2) -0.001(2)
C3 0.031(3) 0.021(3) 0.026(3) 0.003(2) 0.012(2) -0.002(2)
C4 0.024(3) 0.023(3) 0.029(3) 0.002(2) 0.010(2) -0.001(2)
C5 0.033(3) 0.015(3) 0.032(3) 0.000(2) 0.012(3) 0.001(2)
C6 0.021(3) 0.024(3) 0.023(3) 0.002(2) 0.005(2) -0.005(2)
C7 0.024(3) 0.018(3) 0.028(3) 0.000(2) 0.006(2) -0.002(2)
C8 0.026(3) 0.019(3) 0.025(3) 0.001(2) 0.008(2) -0.003(2)
C9 0.021(3) 0.022(3) 0.024(3) 0.000(2) 0.005(2) -0.008(2)
C10 0.025(3) 0.021(3) 0.034(3) -0.004(2) 0.011(2) -0.004(2)
C11 0.027(3) 0.026(3) 0.025(3) 0.002(2) 0.012(2) -0.005(2)
C12 0.024(3) 0.022(3) 0.019(3) 0.003(2) 0.005(2) -0.005(2)
C13 0.022(3) 0.024(3) 0.021(3) 0.001(2) 0.003(2) -0.005(2)
C14 0.027(3) 0.019(3) 0.023(3) 0.002(2) 0.008(2) -0.004(2)
C15 0.032(3) 0.024(3) 0.025(3) -0.003(2) 0.012(2) -0.003(2)
C16 0.031(3) 0.036(3) 0.041(4) -0.008(3) 0.003(3) -0.004(3)
C17 0.043(4) 0.058(5) 0.048(4) -0.021(4) -0.007(3) -0.004(3)
C18 0.042(7) 0.051(8) 0.067(9) -0.025(7) -0.006(6) -0.019(6)
C19 0.026(3) 0.022(3) 0.028(3) 0.003(2) 0.009(2) 0.000(2)
C20 0.030(3) 0.028(3) 0.028(3) 0.001(2) 0.007(2) 0.001(2)
C21 0.032(3) 0.038(3) 0.040(4) -0.003(3) 0.008(3) 0.003(3)
C22 0.031(4) 0.066(5) 0.054(4) -0.011(4) 0.000(3) 0.011(3)
C23 0.024(3) 0.025(3) 0.030(3) 0.000(2) 0.011(2) -0.002(2)
C24 0.027(3) 0.018(3) 0.033(3) 0.002(2) 0.009(2) -0.002(2)
C25 0.021(3) 0.027(3) 0.021(3) 0.005(2) 0.005(2) -0.006(2)
C26 0.025(3) 0.021(3) 0.023(3) 0.000(2) 0.010(2) -0.002(2)
C27 0.026(3) 0.021(3) 0.028(3) 0.005(2) 0.011(2) 0.001(2)
C28 0.036(3) 0.019(3) 0.031(3) -0.002(2) 0.012(3) -0.004(2)
C29 0.042(3) 0.021(3) 0.028(3) 0.002(2) 0.017(3) 0.002(2)
C30 0.035(3) 0.022(3) 0.031(3) -0.001(2) 0.017(3) -0.002(2)
C31 0.031(3) 0.024(3) 0.029(3) 0.003(2) 0.014(2) -0.001(2)
C32 0.022(3) 0.019(3) 0.032(3) 0.001(2) 0.009(2) -0.003(2)
C33 0.025(3) 0.021(3) 0.030(3) 0.005(2) 0.005(2) 0.000(2)
C34 0.024(3) 0.018(3) 0.030(3) 0.004(2) 0.011(2) -0.004(2)
C35 0.023(3) 0.028(3) 0.035(3) 0.005(2) 0.013(2) 0.001(2)
C36 0.024(3) 0.023(3) 0.035(3) 0.010(2) 0.013(2) 0.008(2)
C37 0.027(3) 0.019(3) 0.027(3) 0.003(2) 0.010(2) -0.001(2)
C38 0.032(3) 0.029(3) 0.026(3) 0.001(2) 0.003(2) -0.013(2)
C39 0.030(3) 0.032(3) 0.024(3) 0.008(2) 0.001(2) -0.009(2)
C40 0.026(3) 0.025(3) 0.026(3) 0.005(2) 0.004(2) -0.009(2)
C41 0.026(3) 0.024(3) 0.030(3) 0.006(2) 0.006(2) -0.007(2)
C42 0.023(3) 0.028(3) 0.024(3) 0.010(2) 0.004(2) -0.001(2)
C43 0.024(3) 0.032(3) 0.027(3) 0.010(2) -0.002(2) -0.011(2)
C44 0.027(3) 0.039(3) 0.034(3) 0.012(3) 0.000(3) -0.012(3)
C45 0.028(3) 0.044(4) 0.041(4) 0.004(3) 0.004(3) -0.006(3)
C46 0.033(3) 0.044(4) 0.049(4) 0.007(3) 0.005(3) 0.002(3)
C47 0.043(4) 0.076(6) 0.063(5) -0.001(4) 0.007(4) 0.006(4)
C48 0.029(3) 0.039(3) 0.028(3) 0.006(3) 0.001(2) -0.013(3)
C49 0.043(4) 0.039(4) 0.042(4) 0.001(3) 0.008(3) -0.015(3)
C50 0.060(5) 0.042(4) 0.051(4) -0.005(3) 0.009(4) -0.010(3)
C51 0.067(6) 0.059(5) 0.094(7) -0.031(5) 0.027(5) -0.011(4)
C52 0.026(3) 0.029(3) 0.027(3) 0.009(2) 0.001(2) -0.005(2)
C53 0.029(3) 0.026(3) 0.029(3) 0.008(2) 0.003(2) -0.007(2)
C54 0.034(3) 0.030(3) 0.031(3) 0.006(3) 0.001(3) -0.014(3)
C55 0.043(4) 0.035(3) 0.032(3) 0.015(3) 0.007(3) -0.007(3)
C56 0.030(3) 0.024(3) 0.031(3) 0.005(2) 0.009(2) -0.011(2)
C57 0.028(3) 0.032(3) 0.034(3) 0.005(3) 0.006(3) -0.011(2)
C58 0.037(3) 0.019(3) 0.031(3) 0.006(2) 0.013(3) -0.004(2)
C59 0.057(4) 0.029(3) 0.025(3) 0.003(2) 0.021(3) -0.010(3)
C60 0.052(4) 0.025(3) 0.030(3) -0.005(3) 0.019(3) -0.009(3)
C61 0.042(3) 0.023(3) 0.028(3) 0.000(2) 0.018(3) -0.005(2)
C62 0.044(3) 0.020(3) 0.024(3) 0.002(2) 0.013(3) -0.007(2)
C63 0.20(2) 0.121(15) 0.136(17) 0.011(12) 0.119(18) 0.021(14)
C64 0.113(12) 0.137(14) 0.25(2) 0.005(14) 0.096(14) 0.001(10)
C65 0.162(8) 0.152(8) 0.146(8) -0.008(6) 0.058(6) 0.020(6)
C66 0.130(12) 0.129(12) 0.132(12) 0.000(7) 0.032(7) -0.003(7)
C67 0.140(13) 0.136(13) 0.142(13) 0.002(7) 0.031(7) 0.007(7)
C17' 0.043(4) 0.058(5) 0.048(4) -0.021(4) -0.007(3) -0.004(3)
C18' 0.034(11) 0.19(3) 0.070(16) -0.054(19) -0.011(11) 0.011(15)
C64' 0.113(12) 0.137(14) 0.25(2) 0.005(14) 0.096(14) 0.001(10)
C68 0.051(18) 0.06(2) 0.09(3) -0.06(2) 0.023(18) -0.018(15)
Cl1 0.167(4) 0.158(4) 0.164(4) -0.002(3) 0.036(3) -0.020(3)
Cl2 0.208(10) 0.227(10) 0.48(2) 0.066(12) 0.155(13) 0.039(8)
Cl3 0.128(3) 0.252(6) 0.138(4) -0.030(4) 0.031(3) -0.065(4)
Cl4 0.106(3) 0.304(8) 0.184(5) -0.109(5) 0.037(3) -0.004(4)
Cl5 0.105(4) 0.209(7) 0.148(5) 0.022(5) 0.027(4) -0.026(4)
Cl6 0.264(10) 0.158(6) 0.352(14) 0.059(7) 0.203(10) 0.043(6)
Cl7 0.257(13) 0.154(9) 0.264(14) 0.074(9) 0.169(12) 0.071(9)
Cl8 0.276(18) 0.38(2) 0.255(18) -0.157(17) 0.131(16) -0.020(17)
Cl1' 0.167(4) 0.158(4) 0.164(4) -0.002(3) 0.036(3) -0.020(3)
Cl2' 0.137(13) 0.106(10) 0.162(15) 0.016(10) 0.064(12) 0.007(9)
Cu1 0.0337(4) 0.0133(3) 0.0342(4) 0.0031(3) 0.0233(3) 0.0033(3)
N1 0.031(2) 0.018(2) 0.029(2) 0.0017(19) 0.015(2) 0.0040(18)
N2 0.029(2) 0.019(2) 0.028(2) -0.0006(19) 0.016(2) -0.0033(18)
N3 0.039(3) 0.019(2) 0.032(3) -0.002(2) 0.020(2) -0.004(2)
N4 0.028(2) 0.017(2) 0.027(2) 0.0004(19) 0.015(2) 0.0020(18)
N6 0.053(7) 0.034(6) 0.031(6) 0.008(5) 0.012(5) 0.004(5)
N8 0.13(2) 0.19(3) 0.20(3) -0.14(3) 0.05(2) -0.05(2)
O1 0.041(2) 0.038(2) 0.038(3) -0.005(2) 0.015(2) 0.0012(19)
O4 0.034(5) 0.031(3) 0.037(4) 0.003(3) 0.009(3) -0.004(4)
O13' 0.120(6) 0.102(7) 0.124(8) 0.009(6) 0.020(5) 0.009(5)
O5 0.157(16) 0.074(11) 0.124(14) -0.035(10) 0.065(13) -0.064(11)
O6 0.067(9) 0.20(2) 0.127(14) 0.043(13) 0.064(10) -0.016(11)
O10 0.136(9) 0.157(10) 0.153(10) -0.004(7) 0.035(7) 0.003(6)
O11 0.13(2) 0.38(5) 0.16(2) 0.07(3) 0.033(18) -0.03(2)
O12 0.191(12) 0.187(12) 0.191(12) 0.002(7) 0.061(7) -0.002(7)
O13 0.120(6) 0.102(7) 0.124(8) 0.009(6) 0.020(5) 0.009(5)
O15 0.10(2) 0.11(3) 0.09(2) -0.05(2) -0.017(18) -0.03(2)
O4' 0.034(5) 0.031(3) 0.037(4) 0.003(3) 0.009(3) -0.004(4)
O9 0.029(6) 0.043(7) 0.042(6) -0.003(5) 0.012(5) -0.014(5)
C69 0.097(15) 0.097(15) 0.099(15) -0.002(7) 0.028(8) -0.001(7)
O2 0.33(4) 0.060(10) 0.095(14) -0.030(9) 0.11(2) -0.024(18)
O3 0.079(7) 0.055(5) 0.037(5) 0.023(4) 0.018(4) 0.021(5)
N5 0.055(4) 0.026(11) 0.032(7) 0.012(8) 0.013(4) -0.015(4)
O2' 0.045(7) 0.034(9) 0.016(6) 0.002(6) 0.010(5) 0.023(6)
N5' 0.055(4) 0.026(11) 0.032(7) 0.012(8) 0.013(4) -0.015(4)
O3' 0.057(10) 0.20(2) 0.045(9) -0.008(12) 0.005(8) 0.023(13)

loop_
_atom_type_symbol
_atom_type_description
_atom_type_scat_dispersion_real
_atom_type_scat_dispersion_imag
_atom_type_scat_source
C C 0.0033 0.0016 'International Tables Vol C Tables 4.2.6.8 and 6.1.1.4'
H H 0.0000 0.0000 'International Tables Vol C Tables 4.2.6.8 and 6.1.1.4'
N N 0.0061 0.0033 'International Tables Vol C Tables 4.2.6.8 and 6.1.1.4'
O O 0.0106 0.0060 'International Tables Vol C Tables 4.2.6.8 and 6.1.1.4'
Cu Cu 0.3201 1.2651 'International Tables Vol C Tables 4.2.6.8 and 6.1.1.4'
Cl Cl 0.1484 0.1585 'International Tables Vol C Tables 4.2.6.8 and 6.1.1.4'

loop_
_geom_angle_atom_site_label_1
_geom_angle_atom_site_label_2
_geom_angle_atom_site_label_3
_geom_angle
_geom_angle_site_symmetry_1
_geom_angle_site_symmetry_3
N2 C1 C2 123.4(5) . .
N2 C1 H1 118.3 . .
C2 C1 H1 118.3 . .
C1 C2 C3 119.7(5) . .
C1 C2 H2 120.2 . .
C3 C2 H2 120.2 . .
C4 C3 C2 116.7(5) . .
C4 C3 C6 124.0(5) . .
C2 C3 C6 119.3(5) . .
C3 C4 C5 119.4(5) . .
C3 C4 H4 120.3 . .
C5 C4 H4 120.3 . .
N2 C5 C4 123.1(5) . .
N2 C5 H5 118.4 . .
C4 C5 H5 118.4 . .
C11 C6 C7 120.0(5) . .
C11 C6 C3 119.9(5) . .
C7 C6 C3 119.8(5) . .
C8 C7 C6 118.9(5) . .
C8 C7 H7 120.6 . .
C6 C7 H7 120.6 . .
C7 C8 C9 120.3(5) . .
C7 C8 C14 128.5(5) . .
C9 C8 C14 111.2(4) . .
C10 C9 C8 120.5(5) . .
C10 C9 C12 131.1(5) . .
C8 C9 C12 108.4(5) . .
C11 C10 C9 118.5(5) . .
C11 C10 H10 120.8 . .
C9 C10 H10 120.8 . .
C10 C11 C6 121.8(5) . .
C10 C11 H11 119.1 . .
C6 C11 H11 119.1 . .
C23 C12 C13 120.8(5) . .
C23 C12 C9 130.5(5) . .
C13 C12 C9 108.7(5) . .
C26 C13 C12 120.2(5) . .
C26 C13 C14 128.7(5) . .
C12 C13 C14 111.1(4) . .
C8 C14 C13 100.6(4) . .
C8 C14 C19 112.6(4) . .
C13 C14 C19 111.4(4) . .
C8 C14 C15 111.8(4) . .
C13 C14 C15 111.8(4) . .
C19 C14 C15 108.5(4) . .
C16 C15 C14 115.6(5) . .
C16 C15 H15A 108.4 . .
C14 C15 H15A 108.4 . .
C16 C15 H15B 108.4 . .
C14 C15 H15B 108.4 . .
H15A C15 H15B 107.5 . .
C15 C16 C17 113.6(5) . .
C15 C16 H16A 108.8 . .
C17 C16 H16A 108.8 . .
C15 C16 H16B 108.8 . .
C17 C16 H16B 108.8 . .
H16A C16 H16B 107.7 . .
C18 C17 C16 113.1(8) . .
C18 C17 H17A 108.6 . .
C16 C17 H17A 108.7 . .
C18 C17 H17B 108.9 . .
C16 C17 H17B 109.4 . .
H17A C17 H17B 107.8 . .
C18 C17 H17C 104.4 . .
C16 C17 H17C 112.3 . .
H17A C17 H17C 4.5 . .
H17B C17 H17C 108.5 . .
C18 C17 H17D 9.5 . .
C16 C17 H17D 115.4 . .
H17A C17 H17D 115.0 . .
H17B C17 H17D 99.8 . .
H17C C17 H17D 110.6 . .
C17 C18 H18A 109.0 . .
C17 C18 H18B 110.0 . .
H18A C18 H18B 109.5 . .
C17 C18 H18C 109.4 . .
H18A C18 H18C 109.5 . .
H18B C18 H18C 109.5 . .
C17 C18 H17D 14.6 . .
H18A C18 H17D 98.9 . .
H18B C18 H17D 105.0 . .
H18C C18 H17D 123.6 . .
C20 C19 C14 116.8(4) . .
C20 C19 H19A 108.1 . .
C14 C19 H19A 108.1 . .
C20 C19 H19B 108.1 . .
C14 C19 H19B 108.1 . .
H19A C19 H19B 107.3 . .
C19 C20 C21 112.4(5) . .
C19 C20 H20A 109.1 . .
C21 C20 H20A 109.1 . .
C19 C20 H20B 109.1 . .
C21 C20 H20B 109.1 . .
H20A C20 H20B 107.9 . .
C22 C21 C20 114.2(5) . .
C22 C21 H21A 108.7 . .
C20 C21 H21A 108.7 . .
C22 C21 H21B 108.7 . .
C20 C21 H21B 108.7 . .
H21A C21 H21B 107.6 . .
C21 C22 H22A 109.5 . .
C21 C22 H22B 109.5 . .
H22A C22 H22B 109.5 . .
C21 C22 H22C 109.5 . .
H22A C22 H22C 109.5 . .
H22B C22 H22C 109.5 . .
C24 C23 C12 118.6(5) . .
C24 C23 H23 120.7 . .
C12 C23 H23 120.7 . .
C23 C24 C25 121.4(5) . .
C23 C24 H24 119.3 . .
C25 C24 H24 119.3 . .
C24 C25 C26 119.3(5) . .
C24 C25 C27 120.5(5) . .
C26 C25 C27 119.9(5) . .
C13 C26 C25 119.6(5) . .
C13 C26 H26 120.2 . .
C25 C26 H26 120.2 . .
C28 C27 C31 116.4(5) . .
C28 C27 C25 122.8(5) . .
C31 C27 C25 120.8(5) . .
C29 C28 C27 121.1(5) . .
C29 C28 H28 119.5 . .
C27 C28 H28 119.5 . .
N1 C29 C28 122.4(5) . .
N1 C29 H29 118.8 . .
C28 C29 H29 118.8 . .
N1 C30 C31 123.5(5) . .
N1 C30 H30 118.3 . .
C31 C30 H30 118.3 . .
C30 C31 C27 119.6(5) . .
C30 C31 H31 120.2 . .
C27 C31 H31 120.2 . .
N4 C32 C33 122.1(5) . .
N4 C32 H32 118.9 . .
C33 C32 H32 118.9 . .
C32 C33 C34 120.7(5) . .
C32 C33 H33 119.7 . .
C34 C33 H33 119.7 . .
C33 C34 C35 116.7(5) . .
C33 C34 C37 119.7(5) . .
C35 C34 C37 123.5(5) . .
C36 C35 C34 120.1(5) . .
C36 C35 H35 119.9 . .
C34 C35 H35 119.9 . .
N4 C36 C35 122.2(5) . .
N4 C36 H36 118.9 . .
C35 C36 H36 118.9 . .
C42 C37 C38 119.3(5) . .
C42 C37 C34 121.5(5) . .
C38 C37 C34 119.0(5) . .
C39 C38 C37 121.5(5) . .
C39 C38 H38 119.3 . .
C37 C38 H38 119.3 . .
C38 C39 C40 118.5(5) . .
C38 C39 H39 120.8 . .
C40 C39 H39 120.8 . .
C41 C40 C39 120.4(5) . .
C41 C40 C53 109.2(5) . .
C39 C40 C53 130.4(5) . .
C42 C41 C40 121.3(5) . .
C42 C41 C43 127.7(5) . .
C40 C41 C43 111.0(5) . .
C41 C42 C37 119.0(5) . .
C41 C42 H42 120.5 . .
C37 C42 H42 120.5 . .
C52 C43 C44 112.0(5) . .
C52 C43 C41 100.2(4) . .
C44 C43 C41 111.2(5) . .
C52 C43 C48 111.0(5) . .
C44 C43 C48 110.7(5) . .
C41 C43 C48 111.3(5) . .
C45 C44 C43 114.3(5) . .
C45 C44 H44A 108.7 . .
C43 C44 H44A 108.7 . .
C45 C44 H44B 108.7 . .
C43 C44 H44B 108.7 . .
H44A C44 H44B 107.6 . .
C44 C45 C46 113.3(5) . .
C44 C45 H45A 108.9 . .
C46 C45 H45A 108.9 . .
C44 C45 H45B 108.9 . .
C46 C45 H45B 108.9 . .
H45A C45 H45B 107.7 . .
C47 C46 C45 112.4(6) . .
C47 C46 H46A 109.1 . .
C45 C46 H46A 109.1 . .
C47 C46 H46B 109.1 . .
C45 C46 H46B 109.1 . .
H46A C46 H46B 107.9 . .
C46 C47 H47A 109.5 . .
C46 C47 H47B 109.5 . .
H47A C47 H47B 109.5 . .
C46 C47 H47C 109.5 . .
H47A C47 H47C 109.5 . .
H47B C47 H47C 109.5 . .
C49 C48 C43 116.2(5) . .
C49 C48 H48A 108.2 . .
C43 C48 H48A 108.2 . .
C49 C48 H48B 108.2 . .
C43 C48 H48B 108.2 . .
H48A C48 H48B 107.4 . .
C48 C49 C50 113.0(6) . .
C48 C49 H49A 109.0 . .
C50 C49 H49A 109.0 . .
C48 C49 H49B 109.0 . .
C50 C49 H49B 109.0 . .
H49A C49 H49B 107.8 . .
C51 C50 C49 113.4(7) . .
C51 C50 H50A 108.9 . .
C49 C50 H50A 108.9 . .
C51 C50 H50B 108.9 . .
C49 C50 H50B 108.9 . .
H50A C50 H50B 107.7 . .
C50 C51 H51A 109.5 . .
C50 C51 H51B 109.5 . .
H51A C51 H51B 109.5 . .
C50 C51 H51C 109.5 . .
H51A C51 H51C 109.5 . .
H51B C51 H51C 109.5 . .
C57 C52 C53 119.6(5) . .
C57 C52 C43 128.5(5) . .
C53 C52 C43 111.9(5) . .
C54 C53 C52 120.8(5) . .
C54 C53 C40 131.6(5) . .
C52 C53 C40 107.6(5) . .
C53 C54 C55 119.0(5) . .
C53 C54 H54 120.5 . .
C55 C54 H54 120.5 . .
C56 C55 C54 120.8(6) . .
C56 C55 H55 119.6 . .
C54 C55 H55 119.6 . .
C55 C56 C57 119.8(5) . .
C55 C56 C58 120.9(5) . .
C57 C56 C58 119.2(5) . .
C52 C57 C56 120.0(5) . .
C52 C57 H57 120.0 . .
C56 C57 H57 120.0 . .
C59 C58 C62 116.0(5) . .
C59 C58 C56 122.2(5) . .
C62 C58 C56 121.8(5) . .
C60 C59 C58 121.1(5) . .
C60 C59 H59 119.5 . .
C58 C59 H59 119.5 . .
N3 C60 C59 122.4(6) . .
N3 C60 H60 118.8 . .
C59 C60 H60 118.8 . .
N3 C61 C62 123.0(5) . .
N3 C61 H61 118.5 . .
C62 C61 H61 118.5 . .
C61 C62 C58 119.8(5) . .
C61 C62 H62 120.1 . .
C58 C62 H62 120.1 . .
Cl6 C63 Cl5 108.7(14) . .
Cl6 C63 H63A 110.0 . .
Cl5 C63 H63A 110.0 . .
Cl6 C63 H63B 110.0 . .
Cl5 C63 H63B 110.0 . .
H63A C63 H63B 108.3 . .
Cl1 C64 Cl2 110.1(11) . .
Cl1 C64 H64A 109.6 . .
Cl2 C64 H64A 109.6 . .
Cl1 C64 H64B 109.6 . .
Cl2 C64 H64B 109.6 . .
H64A C64 H64B 108.2 . .
Cl3 C65 Cl4 108.5(10) . .
Cl3 C65 H65A 110.0 . .
Cl4 C65 H65A 110.0 . .
Cl3 C65 H65B 110.0 . .
Cl4 C65 H65B 110.0 . .
H65A C65 H65B 108.4 . .
Cl8 C66 Cl7 114.5(17) . .
Cl8 C66 H66A 108.6 . .
Cl7 C66 H66A 108.6 . .
Cl8 C66 H66B 108.6 . .
Cl7 C66 H66B 108.6 . .
H66A C66 H66B 107.6 . .
H17B C18' H18D 103.9 . .
H17B C18' H18E 122.7 . .
H18D C18' H18E 109.5 . .
H17B C18' H18F 101.1 . .
H18D C18' H18F 109.5 . .
H18E C18' H18F 109.5 . .
O15 C68 H68A 109.5 . .
O15 C68 H68B 109.5 . .
H68A C68 H68B 109.5 . .
O15 C68 H68C 109.5 . .
H68A C68 H68C 109.5 . .
H68B C68 H68C 109.5 . .
N3 Cu1 N1 90.34(17) 2_645 .
N3 Cu1 N2 176.43(19) 2_645 2_556
N1 Cu1 N2 91.85(17) . 2_556
N3 Cu1 N4 89.68(17) 2_645 .
N1 Cu1 N4 174.25(19) . .
N2 Cu1 N4 88.44(17) 2_556 .
N3 Cu1 O1 85.43(18) 2_645 .
N1 Cu1 O1 96.38(18) . .
N2 Cu1 O1 91.52(17) 2_556 .
N4 Cu1 O1 89.36(17) . .
N3 Cu1 O4 95.3(5) 2_645 .
N1 Cu1 O4 83.5(5) . .
N2 Cu1 O4 87.7(5) 2_556 .
N4 Cu1 O4 90.8(5) . .
O1 Cu1 O4 179.2(5) . .
C30 N1 C29 117.0(5) . .
C30 N1 Cu1 123.0(4) . .
C29 N1 Cu1 120.0(4) . .
C1 N2 C5 117.6(4) . .
C1 N2 Cu1 117.6(3) . 2_546
C5 N2 Cu1 124.6(4) . 2_546
C61 N3 C60 117.7(5) . .
C61 N3 Cu1 122.4(4) . 2_655
C60 N3 Cu1 119.9(4) . 2_655
C36 N4 C32 118.2(4) . .
C36 N4 Cu1 124.1(4) . .
C32 N4 Cu1 117.6(3) . .
O4 N6 O6 115.4(17) . .
O4 N6 O5 122.4(16) . .
O6 N6 O5 122.2(16) . .
O4 N6 H4A 60.9 . .
O6 N6 H4A 155.1 . .
O5 N6 H4A 67.0 . .
O4 N6 H4B 25.3 . .
O6 N6 H4B 91.1 . .
O5 N6 H4B 146.0 . .
H4A N6 H4B 85.8 . .
O11 N8 O13 120.9(8) . .
O11 N8 O12 120.1(8) . .
O13 N8 O12 119.0(8) . .
O11 N8 H13B 148.7 . .
O13 N8 H13B 40.6 . .
O12 N8 H13B 84.0 . .
O11 N8 H13A 77.8 . .
O13 N8 H13A 45.0 . .
O12 N8 H13A 158.1 . .
H13B N8 H13A 84.7 . .
N5' O1 N5 18.1(11) . .
N5' O1 Cu1 132.1(13) . .
N5 O1 Cu1 126.6(5) . .
N6 O4 Cu1 141.1(18) . .
N6 O4 H4A 56.2 . .
Cu1 O4 H4A 99.1 . .
N6 O4 H4B 48.2 . .
Cu1 O4 H4B 133.2 . .
H4A O4 H4B 103.7 . .
H13B O13' H13B 0.0 . .
H13B O13' H13A 113.0 . .
H13B O13' H13A 113.0 . .
N6 O5 H15 118.2 . .
N6 O5 H4A 48.4 . .
H15 O5 H4A 123.0 . .
N8 O11 H13A 32.9 . .
N8 O13 H13B 79.7 . .
N8 O13 H13A 34.5 . .
H13B O13 H13A 113.1 . .
C68 O15 H15 112.5 . .
H4A O4' H4B 98.3 . .
C69 O9 H9 109.5 . .
O9 C69 H69A 109.5 . .
O9 C69 H69B 109.5 . .
H69A C69 H69B 109.5 . .
O9 C69 H69C 109.5 . .
H69A C69 H69C 109.5 . .
H69B C69 H69C 109.5 . .
O3 N5 O1 122(3) . .
O3 N5 O2 127(3) . .
O1 N5 O2 111.3(14) . .
O1 N5' O2' 126(3) . .
O1 N5' O3' 126(4) . .
O2' N5' O3' 107(5) . .

loop_
_geom_bond_atom_site_label_1
_geom_bond_atom_site_label_2
_geom_bond_distance
_geom_bond_site_symmetry_2
C1 N2 1.324(7) .
C1 C2 1.370(7) .
C1 H1 0.9300 .
C2 C3 1.403(8) .
C2 H2 0.9300 .
C3 C4 1.384(8) .
C3 C6 1.466(7) .
C4 C5 1.388(8) .
C4 H4 0.9300 .
C5 N2 1.332(7) .
C5 H5 0.9300 .
C6 C11 1.383(8) .
C6 C7 1.399(7) .
C7 C8 1.385(7) .
C7 H7 0.9300 .
C8 C9 1.403(7) .
C8 C14 1.519(7) .
C9 C10 1.394(7) .
C9 C12 1.448(7) .
C10 C11 1.374(8) .
C10 H10 0.9300 .
C11 H11 0.9300 .
C12 C23 1.388(8) .
C12 C13 1.400(7) .
C13 C26 1.379(7) .
C13 C14 1.520(7) .
C14 C19 1.534(8) .
C14 C15 1.534(8) .
C15 C16 1.518(8) .
C15 H15A 0.9700 .
C15 H15B 0.9700 .
C16 C17 1.534(9) .
C16 H16A 0.9700 .
C16 H16B 0.9700 .
C17 C18 1.460(15) .
C17 H17A 0.9700 .
C17 H17B 0.9700 .
C17 H17C 1.0012 .
C17 H17D 0.9006 .
C18 H18A 0.9600 .
C18 H18B 0.9600 .
C18 H18C 0.9600 .
C18 H17D 0.5913 .
C19 C20 1.510(8) .
C19 H19A 0.9700 .
C19 H19B 0.9700 .
C20 C21 1.516(8) .
C20 H20A 0.9700 .
C20 H20B 0.9700 .
C21 C22 1.514(9) .
C21 H21A 0.9700 .
C21 H21B 0.9700 .
C22 H22A 0.9600 .
C22 H22B 0.9600 .
C22 H22C 0.9600 .
C23 C24 1.388(8) .
C23 H23 0.9300 .
C24 C25 1.392(8) .
C24 H24 0.9300 .
C25 C26 1.404(8) .
C25 C27 1.474(7) .
C26 H26 0.9300 .
C27 C28 1.381(8) .
C27 C31 1.407(8) .
C28 C29 1.368(8) .
C28 H28 0.9300 .
C29 N1 1.349(7) .
C29 H29 0.9300 .
C30 N1 1.347(7) .
C30 C31 1.366(8) .
C30 H30 0.9300 .
C31 H31 0.9300 .
C32 N4 1.347(7) .
C32 C33 1.367(8) .
C32 H32 0.9300 .
C33 C34 1.385(7) .
C33 H33 0.9300 .
C34 C35 1.390(8) .
C34 C37 1.484(7) .
C35 C36 1.379(7) .
C35 H35 0.9300 .
C36 N4 1.337(7) .
C36 H36 0.9300 .
C37 C42 1.399(8) .
C37 C38 1.399(8) .
C38 C39 1.376(8) .
C38 H38 0.9300 .
C39 C40 1.392(8) .
C39 H39 0.9300 .
C40 C41 1.384(8) .
C40 C53 1.464(7) .
C41 C42 1.375(7) .
C41 C43 1.538(7) .
C42 H42 0.9300 .
C43 C52 1.515(8) .
C43 C44 1.535(9) .
C43 C48 1.549(9) .
C44 C45 1.511(9) .
C44 H44A 0.9700 .
C44 H44B 0.9700 .
C45 C46 1.524(9) .
C45 H45A 0.9700 .
C45 H45B 0.9700 .
C46 C47 1.517(11) .
C46 H46A 0.9700 .
C46 H46B 0.9700 .
C47 H47A 0.9600 .
C47 H47B 0.9600 .
C47 H47C 0.9600 .
C48 C49 1.511(9) .
C48 H48A 0.9700 .
C48 H48B 0.9700 .
C49 C50 1.520(10) .
C49 H49A 0.9700 .
C49 H49B 0.9700 .
C50 C51 1.490(12) .
C50 H50A 0.9700 .
C50 H50B 0.9700 .
C51 H51A 0.9600 .
C51 H51B 0.9600 .
C51 H51C 0.9600 .
C52 C57 1.373(8) .
C52 C53 1.401(8) .
C53 C54 1.380(8) .
C54 C55 1.388(8) .
C54 H54 0.9300 .
C55 C56 1.378(9) .
C55 H55 0.9300 .
C56 C57 1.399(8) .
C56 C58 1.477(7) .
C57 H57 0.9300 .
C58 C59 1.381(8) .
C58 C62 1.407(8) .
C59 C60 1.360(8) .
C59 H59 0.9300 .
C60 N3 1.348(7) .
C60 H60 0.9300 .
C61 N3 1.329(8) .
C61 C62 1.369(8) .
C61 H61 0.9300 .
C62 H62 0.9300 .
C63 Cl6 1.68(2) .
C63 Cl5 1.76(2) .
C63 H63A 0.9700 .
C63 H63B 0.9700 .
C64 Cl1 1.691(16) .
C64 Cl2 1.710(9) .
C64 H64A 0.9700 .
C64 H64B 0.9700 .
C65 Cl3 1.699(19) .
C65 Cl4 1.839(19) .
C65 H65A 0.9700 .
C65 H65B 0.9700 .
C66 Cl8 1.659(10) .
C66 Cl7 1.661(10) .
C66 H66A 0.9700 .
C66 H66B 0.9700 .
C67 O10 1.435(10) .
C67 H67A 0.9600 .
C67 H67B 0.9600 .
C67 H67C 0.9600 .
C18' H17B 0.5610 .
C18' H18D 0.9600 .
C18' H18E 0.9600 .
C18' H18F 0.9600 .
C68 O15 1.448(10) .
C68 H68A 0.9600 .
C68 H68B 0.9600 .
C68 H68C 0.9600 .
Cu1 N3 2.009(4) 2_645
Cu1 N1 2.018(4) .
Cu1 N2 2.023(4) 2_556
Cu1 N4 2.035(4) .
Cu1 O1 2.391(5) .
Cu1 O4 2.52(2) .
N2 Cu1 2.023(4) 2_546
N3 Cu1 2.009(4) 2_655
N6 O4 1.11(3) .
N6 O6 1.240(17) .
N6 O5 1.249(19) .
N8 O11 1.241(10) .
N8 O13 1.248(10) .
N8 O12 1.257(10) .
O1 N5' 1.20(6) .
O1 N5 1.26(4) .
O13' H13B 0.9304 .
O13' H13B 0.9304 .
O13' H13A 0.9070 .
O10 H10A 0.8200 .
O13 H13B 0.9390 .
O13 H13A 0.8975 .
O15 H15 0.8200 .
O4' H4A 0.8835 .
O4' H4B 0.8296 .
O9 C69 1.448(10) .
O9 H9 0.8200 .
C69 H69A 0.9600 .
C69 H69B 0.9600 .
C69 H69C 0.9600 .
O2 N5 1.29(4) .
O3 N5 1.134(18) .
O2' N5' 1.22(5) .
N5' O3' 1.27(4) .

loop_
_geom_torsion_atom_site_label_1
_geom_torsion_atom_site_label_2
_geom_torsion_atom_site_label_3
_geom_torsion_atom_site_label_4
_geom_torsion
_geom_torsion_site_symmetry_1
_geom_torsion_site_symmetry_4
N2 C1 C2 C3 1.3(9) . .
C1 C2 C3 C4 -2.8(8) . .
C1 C2 C3 C6 176.7(5) . .
C2 C3 C4 C5 1.7(8) . .
C6 C3 C4 C5 -177.8(5) . .
C3 C4 C5 N2 1.0(9) . .
C4 C3 C6 C11 -142.3(6) . .
C2 C3 C6 C11 38.2(8) . .
C4 C3 C6 C7 42.9(8) . .
C2 C3 C6 C7 -136.6(6) . .
C11 C6 C7 C8 -3.1(8) . .
C3 C6 C7 C8 171.7(5) . .
C6 C7 C8 C9 2.5(8) . .
C6 C7 C8 C14 -173.3(5) . .
C7 C8 C9 C10 0.4(8) . .
C14 C8 C9 C10 176.9(5) . .
C7 C8 C9 C12 -177.8(5) . .
C14 C8 C9 C12 -1.4(6) . .
C8 C9 C10 C11 -2.6(8) . .
C12 C9 C10 C11 175.2(5) . .
C9 C10 C11 C6 1.9(8) . .
C7 C6 C11 C10 1.0(8) . .
C3 C6 C11 C10 -173.9(5) . .
C10 C9 C12 C23 2.2(10) . .
C8 C9 C12 C23 -179.8(6) . .
C10 C9 C12 C13 -177.0(6) . .
C8 C9 C12 C13 1.1(6) . .
C23 C12 C13 C26 1.1(8) . .
C9 C12 C13 C26 -179.7(5) . .
C23 C12 C13 C14 -179.6(5) . .
C9 C12 C13 C14 -0.4(6) . .
C7 C8 C14 C13 177.2(5) . .
C9 C8 C14 C13 1.1(6) . .
C7 C8 C14 C19 -64.1(7) . .
C9 C8 C14 C19 119.8(5) . .
C7 C8 C14 C15 58.4(7) . .
C9 C8 C14 C15 -117.7(5) . .
C26 C13 C14 C8 178.8(5) . .
C12 C13 C14 C8 -0.4(6) . .
C26 C13 C14 C19 59.3(7) . .
C12 C13 C14 C19 -120.0(5) . .
C26 C13 C14 C15 -62.3(7) . .
C12 C13 C14 C15 118.4(5) . .
C8 C14 C15 C16 54.7(6) . .
C13 C14 C15 C16 -57.2(6) . .
C19 C14 C15 C16 179.5(5) . .
C14 C15 C16 C17 -178.2(5) . .
C15 C16 C17 C18 68.6(10) . .
C8 C14 C19 C20 -52.0(6) . .
C13 C14 C19 C20 60.1(6) . .
C15 C14 C19 C20 -176.4(5) . .
C14 C19 C20 C21 -170.8(5) . .
C19 C20 C21 C22 -178.1(6) . .
C13 C12 C23 C24 -1.8(8) . .
C9 C12 C23 C24 179.1(5) . .
C12 C23 C24 C25 0.5(8) . .
C23 C24 C25 C26 1.4(8) . .
C23 C24 C25 C27 -173.2(5) . .
C12 C13 C26 C25 1.0(8) . .
C14 C13 C26 C25 -178.2(5) . .
C24 C25 C26 C13 -2.2(8) . .
C27 C25 C26 C13 172.5(5) . .
C24 C25 C27 C28 -150.6(6) . .
C26 C25 C27 C28 34.7(8) . .
C24 C25 C27 C31 31.7(8) . .
C26 C25 C27 C31 -143.0(5) . .
C31 C27 C28 C29 1.6(8) . .
C25 C27 C28 C29 -176.2(5) . .
C27 C28 C29 N1 -2.2(9) . .
N1 C30 C31 C27 0.5(9) . .
C28 C27 C31 C30 -0.8(8) . .
C25 C27 C31 C30 177.0(5) . .
N4 C32 C33 C34 -0.6(8) . .
C32 C33 C34 C35 0.2(8) . .
C32 C33 C34 C37 -177.2(5) . .
C33 C34 C35 C36 0.5(8) . .
C37 C34 C35 C36 177.7(5) . .
C34 C35 C36 N4 -0.7(9) . .
C33 C34 C37 C42 143.7(6) . .
C35 C34 C37 C42 -33.5(8) . .
C33 C34 C37 C38 -30.9(8) . .
C35 C34 C37 C38 152.0(6) . .
C42 C37 C38 C39 -0.3(9) . .
C34 C37 C38 C39 174.4(5) . .
C37 C38 C39 C40 -2.2(9) . .
C38 C39 C40 C41 3.3(9) . .
C38 C39 C40 C53 -176.7(6) . .
C39 C40 C41 C42 -2.1(9) . .
C53 C40 C41 C42 177.9(5) . .
C39 C40 C41 C43 178.7(5) . .
C53 C40 C41 C43 -1.3(7) . .
C40 C41 C42 C37 -0.4(9) . .
C43 C41 C42 C37 178.7(5) . .
C38 C37 C42 C41 1.6(8) . .
C34 C37 C42 C41 -172.9(5) . .
C42 C41 C43 C52 -177.5(6) . .
C40 C41 C43 C52 1.7(6) . .
C42 C41 C43 C44 63.9(8) . .
C40 C41 C43 C44 -116.9(6) . .
C42 C41 C43 C48 -60.0(8) . .
C40 C41 C43 C48 119.2(5) . .
C52 C43 C44 C45 -52.6(7) . .
C41 C43 C44 C45 58.7(6) . .
C48 C43 C44 C45 -177.1(5) . .
C43 C44 C45 C46 -173.5(5) . .
C44 C45 C46 C47 -175.1(6) . .
C52 C43 C48 C49 51.3(7) . .
C44 C43 C48 C49 176.4(5) . .
C41 C43 C48 C49 -59.4(7) . .
C43 C48 C49 C50 179.1(5) . .
C48 C49 C50 C51 173.5(6) . .
C44 C43 C52 C57 -66.4(8) . .
C41 C43 C52 C57 175.6(6) . .
C48 C43 C52 C57 57.9(8) . .
C44 C43 C52 C53 116.5(6) . .
C41 C43 C52 C53 -1.5(7) . .
C48 C43 C52 C53 -119.2(5) . .
C57 C52 C53 C54 1.4(9) . .
C43 C52 C53 C54 178.7(6) . .
C57 C52 C53 C40 -176.5(6) . .
C43 C52 C53 C40 0.8(7) . .
C41 C40 C53 C54 -177.3(7) . .
C39 C40 C53 C54 2.7(12) . .
C41 C40 C53 C52 0.3(7) . .
C39 C40 C53 C52 -179.7(6) . .
C52 C53 C54 C55 -1.0(10) . .
C40 C53 C54 C55 176.3(6) . .
C53 C54 C55 C56 -0.2(10) . .
C54 C55 C56 C57 1.1(10) . .
C54 C55 C56 C58 -175.5(6) . .
C53 C52 C57 C56 -0.5(9) . .
C43 C52 C57 C56 -177.4(6) . .
C55 C56 C57 C52 -0.7(9) . .
C58 C56 C57 C52 175.9(6) . .
C55 C56 C58 C59 150.3(6) . .
C57 C56 C58 C59 -26.3(9) . .
C55 C56 C58 C62 -29.8(9) . .
C57 C56 C58 C62 153.6(6) . .
C62 C58 C59 C60 -1.3(9) . .
C56 C58 C59 C60 178.6(6) . .
C58 C59 C60 N3 0.7(10) . .
N3 C61 C62 C58 0.6(9) . .
C59 C58 C62 C61 0.7(9) . .
C56 C58 C62 C61 -179.2(5) . .
C31 C30 N1 C29 -1.0(8) . .
C31 C30 N1 Cu1 179.0(4) . .
C28 C29 N1 C30 1.8(8) . .
C28 C29 N1 Cu1 -178.2(4) . .
N3 Cu1 N1 C30 133.2(5) 2_645 .
N2 Cu1 N1 C30 -43.9(5) 2_556 .
N4 Cu1 N1 C30 -136.7(16) . .
O1 Cu1 N1 C30 47.8(5) . .
O4 Cu1 N1 C30 -131.4(7) . .
N3 Cu1 N1 C29 -46.8(4) 2_645 .
N2 Cu1 N1 C29 136.1(4) 2_556 .
N4 Cu1 N1 C29 43.3(18) . .
O1 Cu1 N1 C29 -132.2(4) . .
O4 Cu1 N1 C29 48.6(7) . .
C2 C1 N2 C5 1.4(8) . .
C2 C1 N2 Cu1 -175.6(5) . 2_546
C4 C5 N2 C1 -2.5(8) . .
C4 C5 N2 Cu1 174.2(4) . 2_546
C62 C61 N3 C60 -1.2(9) . .
C62 C61 N3 Cu1 178.0(4) . 2_655
C59 C60 N3 C61 0.6(9) . .
C59 C60 N3 Cu1 -178.6(5) . 2_655
C35 C36 N4 C32 0.3(8) . .
C35 C36 N4 Cu1 -177.1(4) . .
C33 C32 N4 C36 0.4(8) . .
C33 C32 N4 Cu1 177.9(4) . .
N3 Cu1 N4 C36 -54.8(4) 2_645 .
N1 Cu1 N4 C36 -144.9(16) . .
N2 Cu1 N4 C36 122.2(4) 2_556 .
O1 Cu1 N4 C36 30.7(4) . .
O4 Cu1 N4 C36 -150.1(7) . .
N3 Cu1 N4 C32 127.9(4) 2_645 .
N1 Cu1 N4 C32 37.7(18) . .
N2 Cu1 N4 C32 -55.2(4) 2_556 .
O1 Cu1 N4 C32 -146.7(4) . .
O4 Cu1 N4 C32 32.5(6) . .
N3 Cu1 O1 N5' -145.0(10) 2_645 .
N1 Cu1 O1 N5' -55.2(10) . .
N2 Cu1 O1 N5' 36.9(10) 2_556 .
N4 Cu1 O1 N5' 125.3(10) . .
O4 Cu1 O1 N5' 26(45) . .
N3 Cu1 O1 N5 -122.7(11) 2_645 .
N1 Cu1 O1 N5 -32.8(11) . .
N2 Cu1 O1 N5 59.2(11) 2_556 .
N4 Cu1 O1 N5 147.6(11) . .
O4 Cu1 O1 N5 48(45) . .
O6 N6 O4 Cu1 94(2) . .
O5 N6 O4 Cu1 -87(3) . .
N3 Cu1 O4 N6 49(2) 2_645 .
N1 Cu1 O4 N6 -41(2) . .
N2 Cu1 O4 N6 -133(2) 2_556 .
N4 Cu1 O4 N6 139(2) . .
O1 Cu1 O4 N6 -122(45) . .
N5' O1 N5 O3 -156(6) . .
Cu1 O1 N5 O3 89.1(12) . .
N5' O1 N5 O2 24(6) . .
Cu1 O1 N5 O2 -91.0(12) . .
N5 O1 N5' O2' -102(6) . .
Cu1 O1 N5' O2' -22.3(13) . .
N5 O1 N5' O3' 78(6) . .
Cu1 O1 N5' O3' 157.9(13) . .
